data_4086867
loop_
_publ_author_name
'Ouli\'e, Pascal'
'Dinoi, Chiara'
'Li, Chen'
'Sournia-Saquet, Alix'
'Jacob, Kane'
'Vendier, Laure'
'Etienne, Michel'

_publ_section_title
;
 CH Bond Activation of Unsaturated Hydrocarbons by a Niobium Methyl
 Cyclopropyl Precursor. Cyclopropyl Ring Opening and Alkyne Coupling
 Reaction
;
_journal_issue 1
_journal_name_full Organometallics
_journal_page_first 53
_journal_paper_doi 10.1021/acs.organomet.6b00506
_journal_volume 36
_journal_year 2017
_chemical_compound_source 'synthesis as described'
_chemical_formula_moiety 'C32 H42 B Fe N6 Nb'
_chemical_formula_sum 'C32 H42 B Fe N6 Nb'
_chemical_formula_weight 670.29
_chemical_name_systematic
;
 ?
;
_space_group_IT_number 14
_symmetry_cell_setting monoclinic
_symmetry_Int_Tables_number 14
_symmetry_space_group_name_Hall '-P 2ybc'
_symmetry_space_group_name_H-M 'P 1 21/c 1'
_atom_sites_solution_hydrogens geom
_atom_sites_solution_primary direct
_atom_sites_solution_secondary difmap
_audit_creation_date 2015-07-24T16:42:12-00:00
_audit_creation_method 'WinGX routine CIF_UPDATE'
_cell_angle_alpha 90
_cell_angle_beta 105.849(4)
_cell_angle_gamma 90
_cell_formula_units_Z 4
_cell_length_a 11.4037(10)
_cell_length_b 15.8380(13)
_cell_length_c 19.2775(16)
_cell_measurement_reflns_used 3914
_cell_measurement_temperature 173(2)
_cell_measurement_theta_max 22.28
_cell_measurement_theta_min 2.28
_cell_measurement_wavelength 0.71073
_cell_volume 3349.4(5)
_computing_cell_refinement 'Bruker SAINT'
_computing_data_collection 'Bruker APEX2'
_computing_data_reduction 'Bruker SAINT'
_computing_molecular_graphics 'Ortep-3 for Windows (Farrugia, 1997)'
_computing_publication_material 'WinGX publication routines (Farrugia, 1999)'
_computing_structure_refinement 'SHELXL-97 (Sheldrick, 1997)'
_computing_structure_solution 'SIR92 (Giacovazzo et al, 1993)'
_diffrn_ambient_temperature 173(2)
_diffrn_measured_fraction_theta_full 0.995
_diffrn_measured_fraction_theta_max 0.995
_diffrn_measurement_device_type 'Bruker Kappa APEX II'
_diffrn_measurement_method \w-\f
_diffrn_radiation_monochromator graphite
_diffrn_radiation_source 'fine-focus sealed tube'
_diffrn_radiation_type MoK\a
_diffrn_radiation_wavelength 0.71073
_diffrn_reflns_av_R_equivalents 0.0892
_diffrn_reflns_av_unetI/netI 0.0736
_diffrn_reflns_limit_h_max 13
_diffrn_reflns_limit_h_min -13
_diffrn_reflns_limit_k_max 18
_diffrn_reflns_limit_k_min -18
_diffrn_reflns_limit_l_max 22
_diffrn_reflns_limit_l_min -22
_diffrn_reflns_number 38066
_diffrn_reflns_theta_full 24.48
_diffrn_reflns_theta_max 24.48
_diffrn_reflns_theta_min 1.86
_diffrn_standards_decay_% 0
_diffrn_standards_interval_count 0
_diffrn_standards_interval_time 0
_diffrn_standards_number 0
_exptl_absorpt_coefficient_mu 0.805
_exptl_absorpt_correction_T_max 0.9743
_exptl_absorpt_correction_T_min 0.8975
_exptl_absorpt_correction_type multi-scan
_exptl_absorpt_process_details
;
        [c.f. r.h. blessing, acta cryst. (1995), a51, 33-38]
;
_exptl_crystal_colour red
_exptl_crystal_density_diffrn 1.329
_exptl_crystal_density_method 'not measured'
_exptl_crystal_description needle
_exptl_crystal_F_000 1392
_exptl_crystal_size_max 0.15
_exptl_crystal_size_mid 0.02
_exptl_crystal_size_min 0.02
_platon_squeeze_details
;
;
_refine_diff_density_max 0.656
_refine_diff_density_min -0.643
_refine_diff_density_rms 0.097
_refine_ls_extinction_method none
_refine_ls_goodness_of_fit_ref 1.002
_refine_ls_hydrogen_treatment constr
_refine_ls_matrix_type full
_refine_ls_number_parameters 378
_refine_ls_number_reflns 5529
_refine_ls_number_restraints 0
_refine_ls_restrained_S_all 1.002
_refine_ls_R_factor_all 0.0809
_refine_ls_R_factor_gt 0.0494
_refine_ls_shift/su_max 0.006
_refine_ls_shift/su_mean 0
_refine_ls_structure_factor_coef Fsqd
_refine_ls_weighting_details 'calc w=1/[\s^2^(Fo^2^)+(0.0692P)^2^+0.0000P] where P=(Fo^2^+2Fc^2^)/3'
_refine_ls_weighting_scheme calc
_refine_ls_wR_factor_gt 0.1131
_refine_ls_wR_factor_ref 0.124
_reflns_number_gt 3936
_reflns_number_total 5529
_reflns_threshold_expression >2sigma(I)
_cod_data_source_file om6b00506_si_002.cif
_cod_data_source_block CL1051
_cod_depositor_comments 'Adding full bibliography for 4086864--4086868.cif.'
_cod_database_code 4086867

loop_
_symmetry_equiv_pos_as_xyz
'x, y, z'
'-x, y+1/2, -z+1/2'
'-x, -y, -z'
'x, -y-1/2, z-1/2'

loop_
_atom_site_label
_atom_site_type_symbol
_atom_site_fract_x
_atom_site_fract_y
_atom_site_fract_z
_atom_site_U_iso_or_equiv
_atom_site_adp_type
_atom_site_occupancy
_atom_site_symmetry_multiplicity
_atom_site_calc_flag
_atom_site_refinement_flags
C1 C 0.9499(5) 0.5491(3) 0.7588(3) 0.0370(13) Uani 1 1 d .
H1 H 0.939 0.6116 0.7529 0.044 Uiso 1 1 calc R
C3 C 0.8655(5) 0.5117(4) 0.7994(3) 0.0493(15) Uani 1 1 d .
H3A H 0.8938 0.461 0.8294 0.059 Uiso 1 1 calc R
H3B H 0.8148 0.551 0.8188 0.059 Uiso 1 1 calc R
C2 C 0.8370(5) 0.5024(4) 0.7195(3) 0.0455(14) Uani 1 1 d .
H2A H 0.7683 0.5358 0.6895 0.055 Uiso 1 1 calc R
H2B H 0.8472 0.4458 0.7 0.055 Uiso 1 1 calc R
C4 C 1.1398(5) 0.4085(3) 0.7158(3) 0.0402(14) Uani 1 1 d .
C5 C 1.0805(5) 0.3904(3) 0.7665(3) 0.0416(14) Uani 1 1 d .
C6 C 1.0189(6) 0.3162(3) 0.7893(4) 0.0596(18) Uani 1 1 d .
H6A H 1.011 0.2708 0.7538 0.089 Uiso 1 1 calc R
H6B H 0.9378 0.3329 0.7925 0.089 Uiso 1 1 calc R
H6C H 1.0676 0.2963 0.8365 0.089 Uiso 1 1 calc R
C7 C 1.1664(7) 0.3633(4) 0.6568(4) 0.081(2) Uani 1 1 d .
H7A H 1.1885 0.3049 0.6715 0.121 Uiso 1 1 calc R
H7B H 1.2345 0.3908 0.6438 0.121 Uiso 1 1 calc R
H7C H 1.0943 0.3636 0.6151 0.121 Uiso 1 1 calc R
C11 C 0.9511(5) 0.5322(3) 0.5857(3) 0.0432(14) Uani 1 1 d .
H11A H 0.9675 0.4822 0.6168 0.065 Uiso 1 1 calc R
H11B H 0.9452 0.5157 0.5359 0.065 Uiso 1 1 calc R
H11C H 0.8741 0.558 0.588 0.065 Uiso 1 1 calc R
C12 C 1.0520(4) 0.5942(3) 0.6107(3) 0.0312(12) Uani 1 1 d .
C13 C 1.0795(5) 0.6611(3) 0.5704(3) 0.0353(12) Uani 1 1 d .
H13 H 1.0392 0.6747 0.5217 0.042 Uiso 1 1 calc R
C14 C 1.1762(5) 0.7032(3) 0.6151(3) 0.0309(12) Uani 1 1 d .
C15 C 1.2442(5) 0.7790(3) 0.6013(3) 0.0472(15) Uani 1 1 d .
H15A H 1.2473 0.8212 0.6389 0.071 Uiso 1 1 calc R
H15B H 1.2027 0.8028 0.5541 0.071 Uiso 1 1 calc R
H15C H 1.3273 0.7626 0.6019 0.071 Uiso 1 1 calc R
C21 C 1.4243(5) 0.3810(3) 0.8086(3) 0.0408(14) Uani 1 1 d .
H21A H 1.3725 0.3782 0.8416 0.061 Uiso 1 1 calc R
H21B H 1.5051 0.3581 0.8325 0.061 Uiso 1 1 calc R
H21C H 1.3873 0.3479 0.7652 0.061 Uiso 1 1 calc R
C22 C 1.4366(4) 0.4707(3) 0.7881(3) 0.0272(11) Uani 1 1 d .
C23 C 1.5389(4) 0.5089(3) 0.7768(3) 0.0315(12) Uani 1 1 d .
H23 H 1.6148 0.4827 0.7792 0.038 Uiso 1 1 calc R
C24 C 1.5095(4) 0.5924(3) 0.7614(3) 0.0298(12) Uani 1 1 d .
C25 C 1.5832(5) 0.6611(3) 0.7436(3) 0.0481(16) Uani 1 1 d .
H25A H 1.5462 0.6802 0.6941 0.072 Uiso 1 1 calc R
H25B H 1.666 0.6406 0.7479 0.072 Uiso 1 1 calc R
H25C H 1.5865 0.7083 0.777 0.072 Uiso 1 1 calc R
C31 C 1.0455(5) 0.6584(3) 0.9133(3) 0.0341(12) Uani 1 1 d .
H31A H 0.9697 0.6486 0.8754 0.051 Uiso 1 1 calc R
H31B H 1.0311 0.7 0.9477 0.051 Uiso 1 1 calc R
H31C H 1.0732 0.6053 0.9385 0.051 Uiso 1 1 calc R
C32 C 1.1402(4) 0.6906(3) 0.8805(2) 0.0258(11) Uani 1 1 d .
C33 C 1.2045(5) 0.7660(3) 0.8980(3) 0.0320(12) Uani 1 1 d .
H33 H 1.1972 0.8059 0.9334 0.038 Uiso 1 1 calc R
C34 C 1.2811(4) 0.7713(3) 0.8535(2) 0.0256(11) Uani 1 1 d .
C35 C 1.3710(5) 0.8375(3) 0.8486(3) 0.0400(14) Uani 1 1 d .
H35A H 1.4522 0.8122 0.8576 0.06 Uiso 1 1 calc R
H35B H 1.3724 0.8814 0.8847 0.06 Uiso 1 1 calc R
H35C H 1.3476 0.8627 0.8003 0.06 Uiso 1 1 calc R
C41 C 1.2141(4) 0.4794(3) 0.8958(2) 0.0248(11) Uani 1 1 d .
C42 C 1.3240(5) 0.5090(3) 0.9467(3) 0.0314(12) Uani 1 1 d .
H42 H 1.3999 0.527 0.9344 0.038 Uiso 1 1 calc R
C43 C 1.3073(6) 0.5080(3) 1.0175(3) 0.0449(15) Uani 1 1 d .
H43 H 1.3684 0.5268 1.0626 0.054 Uiso 1 1 calc R
C44 C 1.1906(5) 0.4762(3) 1.0131(3) 0.0441(14) Uani 1 1 d .
H44 H 1.1532 0.4695 1.054 0.053 Uiso 1 1 calc R
C45 C 1.1343(5) 0.4577(3) 0.9397(3) 0.0332(12) Uani 1 1 d .
H45 H 1.0506 0.4335 0.9209 0.04 Uiso 1 1 calc R
C51 C 1.3245(6) 0.2737(3) 0.9362(3) 0.0462(15) Uani 1 1 d .
H51 H 1.3101 0.2587 0.8841 0.055 Uiso 1 1 calc R
C52 C 1.4330(5) 0.3086(3) 0.9825(4) 0.0493(16) Uani 1 1 d .
H52 H 1.5085 0.3231 0.9683 0.059 Uiso 1 1 calc R
C53 C 1.4157(6) 0.3200(4) 1.0515(3) 0.0501(16) Uani 1 1 d .
H53 H 1.477 0.3432 1.0948 0.06 Uiso 1 1 calc R
C54 C 1.2973(6) 0.2929(4) 1.0490(3) 0.0527(16) Uani 1 1 d .
H54 H 1.2598 0.293 1.0902 0.063 Uiso 1 1 calc R
C55 C 1.2414(6) 0.2637(3) 0.9785(4) 0.0558(17) Uani 1 1 d .
H55 H 1.1569 0.2405 0.9612 0.067 Uiso 1 1 calc R
N1 N 1.1281(3) 0.5945(2) 0.6769(2) 0.0248(9) Uani 1 1 d .
N2 N 1.2056(3) 0.6629(2) 0.6800(2) 0.0245(9) Uani 1 1 d .
N3 N 1.3454(3) 0.5272(2) 0.7800(2) 0.0237(9) Uani 1 1 d .
N4 N 1.3927(3) 0.6023(2) 0.7630(2) 0.0232(9) Uani 1 1 d .
N5 N 1.1745(3) 0.6510(2) 0.82823(19) 0.0231(9) Uani 1 1 d .
N6 N 1.2611(3) 0.7015(2) 0.81096(19) 0.0220(9) Uani 1 1 d .
B1 B 1.3102(5) 0.6810(3) 0.7465(3) 0.0241(12) Uani 1 1 d .
H1A H 1.3584 0.7301 0.7366 0.029 Uiso 1 1 calc R
Nb1 Nb 1.14286(4) 0.51263(2) 0.78048(2) 0.02093(15) Uani 1 1 d .
Fe1 Fe 1.28885(6) 0.38845(4) 0.97736(4) 0.0315(2) Uani 1 1 d .

loop_
_atom_site_aniso_label
_atom_site_aniso_U_11
_atom_site_aniso_U_22
_atom_site_aniso_U_33
_atom_site_aniso_U_23
_atom_site_aniso_U_13
_atom_site_aniso_U_12
C1 0.038(3) 0.044(3) 0.032(3) -0.003(2) 0.015(3) -0.014(2)
C3 0.034(3) 0.067(4) 0.045(4) -0.001(3) 0.007(3) -0.004(3)
C2 0.033(3) 0.056(4) 0.046(3) -0.002(3) 0.009(3) -0.003(3)
C4 0.042(3) 0.030(3) 0.041(3) -0.009(3) -0.001(3) -0.002(2)
C5 0.038(3) 0.039(3) 0.045(3) -0.002(3) 0.006(3) -0.006(3)
C6 0.067(5) 0.036(3) 0.072(4) 0.007(3) 0.012(4) -0.022(3)
C7 0.100(6) 0.070(5) 0.074(5) -0.032(4) 0.026(5) 0.015(4)
C11 0.042(3) 0.060(4) 0.023(3) -0.007(3) 0.002(3) -0.015(3)
C12 0.029(3) 0.041(3) 0.024(3) -0.003(2) 0.008(2) 0.001(2)
C13 0.038(3) 0.042(3) 0.023(3) 0.009(2) 0.004(2) 0.000(2)
C14 0.037(3) 0.028(3) 0.029(3) 0.006(2) 0.013(2) 0.002(2)
C15 0.055(4) 0.044(3) 0.037(3) 0.017(3) 0.003(3) -0.010(3)
C21 0.043(3) 0.021(3) 0.061(4) 0.003(2) 0.018(3) 0.009(2)
C22 0.032(3) 0.023(3) 0.029(3) -0.002(2) 0.012(2) 0.004(2)
C23 0.026(3) 0.028(3) 0.044(3) 0.001(2) 0.014(2) 0.006(2)
C24 0.029(3) 0.025(3) 0.040(3) 0.003(2) 0.017(2) 0.003(2)
C25 0.033(3) 0.032(3) 0.086(5) 0.010(3) 0.029(3) 0.001(2)
C31 0.044(3) 0.028(3) 0.033(3) -0.008(2) 0.017(3) 0.001(2)
C32 0.028(3) 0.028(3) 0.021(3) 0.002(2) 0.007(2) 0.006(2)
C33 0.039(3) 0.025(3) 0.031(3) -0.008(2) 0.009(3) 0.003(2)
C34 0.027(3) 0.018(2) 0.027(3) -0.002(2) -0.001(2) 0.0029(19)
C35 0.049(4) 0.021(3) 0.050(3) -0.008(2) 0.015(3) -0.007(2)
C41 0.023(3) 0.021(2) 0.031(3) 0.007(2) 0.010(2) 0.002(2)
C42 0.030(3) 0.028(3) 0.031(3) 0.005(2) 0.000(2) -0.002(2)
C43 0.061(4) 0.039(3) 0.026(3) -0.001(2) -0.002(3) -0.001(3)
C44 0.056(4) 0.045(3) 0.036(3) 0.012(3) 0.020(3) 0.014(3)
C45 0.029(3) 0.035(3) 0.035(3) 0.010(2) 0.007(2) 0.005(2)
C51 0.062(4) 0.023(3) 0.053(4) 0.014(3) 0.015(3) 0.003(3)
C52 0.040(4) 0.033(3) 0.077(5) 0.019(3) 0.019(3) 0.012(3)
C53 0.044(4) 0.050(4) 0.052(4) 0.021(3) 0.005(3) 0.008(3)
C54 0.055(4) 0.053(4) 0.051(4) 0.030(3) 0.017(3) 0.009(3)
C55 0.056(4) 0.030(3) 0.080(5) 0.020(3) 0.015(4) -0.007(3)
N1 0.022(2) 0.028(2) 0.023(2) 0.0010(17) 0.0047(18) -0.0025(17)
N2 0.028(2) 0.022(2) 0.026(2) 0.0007(17) 0.0112(18) 0.0008(17)
N3 0.025(2) 0.016(2) 0.032(2) 0.0016(17) 0.0111(18) 0.0010(16)
N4 0.024(2) 0.019(2) 0.027(2) -0.0001(17) 0.0064(18) -0.0014(16)
N5 0.027(2) 0.0182(19) 0.026(2) 0.0004(17) 0.0100(18) 0.0008(16)
N6 0.023(2) 0.0164(19) 0.026(2) -0.0005(16) 0.0045(18) -0.0009(16)
B1 0.024(3) 0.018(3) 0.029(3) 0.001(2) 0.005(3) 0.000(2)
Nb1 0.0219(3) 0.0180(2) 0.0229(2) -0.00174(18) 0.00613(18) -0.00290(17)
Fe1 0.0285(4) 0.0287(4) 0.0351(4) 0.0117(3) 0.0051(3) 0.0009(3)

loop_
_atom_type_symbol
_atom_type_description
_atom_type_scat_dispersion_real
_atom_type_scat_dispersion_imag
_atom_type_scat_source
C C 0.0033 0.0016 'International Tables Vol C Tables 4.2.6.8 and 6.1.1.4'
H H 0 0 'International Tables Vol C Tables 4.2.6.8 and 6.1.1.4'
N N 0.0061 0.0033 'International Tables Vol C Tables 4.2.6.8 and 6.1.1.4'
B B 0.0013 0.0007 'International Tables Vol C Tables 4.2.6.8 and 6.1.1.4'
Nb Nb -2.0727 0.6215 'International Tables Vol C Tables 4.2.6.8 and 6.1.1.4'
Fe Fe 0.3463 0.8444 'International Tables Vol C Tables 4.2.6.8 and 6.1.1.4'

loop_
_geom_angle_atom_site_label_1
_geom_angle_atom_site_label_2
_geom_angle_atom_site_label_3
_geom_angle
C2 C1 C3 59.3(3)
C2 C1 Nb1 130.0(4)
C3 C1 Nb1 122.7(4)
C2 C1 H1 111.6
C3 C1 H1 111.6
Nb1 C1 H1 111.6
C2 C3 C1 59.7(3)
C2 C3 H3A 117.8
C1 C3 H3A 117.8
C2 C3 H3B 117.8
C1 C3 H3B 117.8
H3A C3 H3B 114.9
C3 C2 C1 61.0(4)
C3 C2 H2A 117.7
C1 C2 H2A 117.7
C3 C2 H2B 117.7
C1 C2 H2B 117.7
H2A C2 H2B 114.8
C5 C4 C7 135.5(5)
C5 C4 Nb1 70.4(3)
C7 C4 Nb1 154.1(5)
C4 C5 C6 137.8(5)
C4 C5 Nb1 71.0(3)
C6 C5 Nb1 151.1(4)
C5 C6 H6A 109.5
C5 C6 H6B 109.5
H6A C6 H6B 109.5
C5 C6 H6C 109.5
H6A C6 H6C 109.5
H6B C6 H6C 109.5
C4 C7 H7A 109.5
C4 C7 H7B 109.5
H7A C7 H7B 109.5
C4 C7 H7C 109.5
H7A C7 H7C 109.5
H7B C7 H7C 109.5
C12 C11 H11A 109.5
C12 C11 H11B 109.5
H11A C11 H11B 109.5
C12 C11 H11C 109.5
H11A C11 H11C 109.5
H11B C11 H11C 109.5
N1 C12 C13 110.1(4)
N1 C12 C11 123.8(4)
C13 C12 C11 126.2(5)
C14 C13 C12 106.4(4)
C14 C13 H13 126.8
C12 C13 H13 126.8
N2 C14 C13 107.7(4)
N2 C14 C15 122.1(5)
C13 C14 C15 130.3(5)
C14 C15 H15A 109.5
C14 C15 H15B 109.5
H15A C15 H15B 109.5
C14 C15 H15C 109.5
H15A C15 H15C 109.5
H15B C15 H15C 109.5
C22 C21 H21A 109.5
C22 C21 H21B 109.5
H21A C21 H21B 109.5
C22 C21 H21C 109.5
H21A C21 H21C 109.5
H21B C21 H21C 109.5
N3 C22 C23 110.3(4)
N3 C22 C21 122.5(4)
C23 C22 C21 127.1(4)
C24 C23 C22 106.8(4)
C24 C23 H23 126.6
C22 C23 H23 126.6
N4 C24 C23 106.9(4)
N4 C24 C25 123.3(4)
C23 C24 C25 129.8(5)
C24 C25 H25A 109.5
C24 C25 H25B 109.5
H25A C25 H25B 109.5
C24 C25 H25C 109.5
H25A C25 H25C 109.5
H25B C25 H25C 109.5
C32 C31 H31A 109.5
C32 C31 H31B 109.5
H31A C31 H31B 109.5
C32 C31 H31C 109.5
H31A C31 H31C 109.5
H31B C31 H31C 109.5
N5 C32 C33 109.9(4)
N5 C32 C31 124.0(4)
C33 C32 C31 126.1(4)
C34 C33 C32 106.4(4)
C34 C33 H33 126.8
C32 C33 H33 126.8
N6 C34 C33 107.1(4)
N6 C34 C35 122.7(4)
C33 C34 C35 130.1(4)
C34 C35 H35A 109.5
C34 C35 H35B 109.5
H35A C35 H35B 109.5
C34 C35 H35C 109.5
H35A C35 H35C 109.5
H35B C35 H35C 109.5
C42 C41 C45 104.3(4)
C42 C41 Fe1 67.6(2)
C45 C41 Fe1 66.1(2)
C42 C41 Nb1 128.3(3)
C45 C41 Nb1 121.9(3)
Fe1 C41 Nb1 150.0(2)
C43 C42 C41 109.2(5)
C43 C42 Fe1 68.3(3)
C41 C42 Fe1 72.2(3)
C43 C42 H42 125.4
C41 C42 H42 125.4
Fe1 C42 H42 125.4
C44 C43 C42 108.5(5)
C44 C43 Fe1 69.3(3)
C42 C43 Fe1 71.0(3)
C44 C43 H43 125.7
C42 C43 H43 125.7
Fe1 C43 H43 125.7
C43 C44 C45 107.4(5)
C43 C44 Fe1 70.3(3)
C45 C44 Fe1 70.1(3)
C43 C44 H44 126.3
C45 C44 H44 126.3
Fe1 C44 H44 126.3
C44 C45 C41 110.5(5)
C44 C45 Fe1 69.0(3)
C41 C45 Fe1 73.4(3)
C44 C45 H45 124.8
C41 C45 H45 124.8
Fe1 C45 H45 124.8
C55 C51 C52 106.5(6)
C55 C51 Fe1 69.2(3)
C52 C51 Fe1 69.3(3)
C55 C51 H51 126.8
C52 C51 H51 126.8
Fe1 C51 H51 126.8
C53 C52 C51 108.7(5)
C53 C52 Fe1 69.5(3)
C51 C52 Fe1 70.3(3)
C53 C52 H52 125.6
C51 C52 H52 125.6
Fe1 C52 H52 125.6
C54 C53 C52 108.0(6)
C54 C53 Fe1 69.4(3)
C52 C53 Fe1 70.3(3)
C54 C53 H53 126
C52 C53 H53 126
Fe1 C53 H53 126
C53 C54 C55 108.1(6)
C53 C54 Fe1 70.3(3)
C55 C54 Fe1 70.5(3)
C53 C54 H54 125.9
C55 C54 H54 125.9
Fe1 C54 H54 125.9
C54 C55 C51 108.7(6)
C54 C55 Fe1 69.1(3)
C51 C55 Fe1 70.5(3)
C54 C55 H55 125.7
C51 C55 H55 125.7
Fe1 C55 H55 125.7
C12 N1 N2 106.5(4)
C12 N1 Nb1 133.5(3)
N2 N1 Nb1 119.8(3)
C14 N2 N1 109.4(4)
C14 N2 B1 128.7(4)
N1 N2 B1 121.8(4)
C22 N3 N4 105.1(4)
C22 N3 Nb1 132.0(3)
N4 N3 Nb1 122.6(3)
C24 N4 N3 110.9(3)
C24 N4 B1 129.8(4)
N3 N4 B1 119.3(4)
C32 N5 N6 106.7(3)
C32 N5 Nb1 133.2(3)
N6 N5 Nb1 119.1(2)
C34 N6 N5 109.8(4)
C34 N6 B1 128.7(4)
N5 N6 B1 121.1(3)
N2 B1 N6 110.3(4)
N2 B1 N4 108.4(4)
N6 B1 N4 110.0(4)
N2 B1 H1A 109.4
N6 B1 H1A 109.4
N4 B1 H1A 109.4
C5 Nb1 C4 38.6(2)
C5 Nb1 C1 86.0(2)
C4 Nb1 C1 104.1(2)
C5 Nb1 C41 85.78(19)
C4 Nb1 C41 110.97(19)
C1 Nb1 C41 109.13(17)
C5 Nb1 N3 113.70(18)
C4 Nb1 N3 85.98(18)
C1 Nb1 N3 156.33(16)
C41 Nb1 N3 86.26(15)
C5 Nb1 N1 117.84(18)
C4 Nb1 N1 86.68(18)
C1 Nb1 N1 81.82(16)
C41 Nb1 N1 155.15(15)
N3 Nb1 N1 77.40(13)
C5 Nb1 N5 159.11(18)
C4 Nb1 N5 162.11(18)
C1 Nb1 N5 82.49(16)
C41 Nb1 N5 81.63(14)
N3 Nb1 N5 82.13(12)
N1 Nb1 N5 77.73(12)
C44 Fe1 C54 102.0(2)
C44 Fe1 C43 40.5(2)
C54 Fe1 C43 117.0(2)
C44 Fe1 C45 40.8(2)
C54 Fe1 C45 121.3(2)
C43 Fe1 C45 67.9(2)
C44 Fe1 C53 118.6(2)
C54 Fe1 C53 40.3(2)
C43 Fe1 C53 104.3(2)
C45 Fe1 C53 156.0(2)
C44 Fe1 C55 119.1(3)
C54 Fe1 C55 40.4(2)
C43 Fe1 C55 153.2(3)
C45 Fe1 C55 108.5(2)
C53 Fe1 C55 67.7(3)
C44 Fe1 C52 156.6(3)
C54 Fe1 C52 67.7(2)
C43 Fe1 C52 123.8(3)
C45 Fe1 C52 162.4(2)
C53 Fe1 C52 40.2(2)
C55 Fe1 C52 67.4(2)
C44 Fe1 C51 157.1(2)
C54 Fe1 C51 68.2(2)
C43 Fe1 C51 162.4(3)
C45 Fe1 C51 125.4(2)
C53 Fe1 C51 68.1(2)
C55 Fe1 C51 40.3(2)
C52 Fe1 C51 40.4(2)
C44 Fe1 C42 68.4(2)
C54 Fe1 C42 154.7(2)
C43 Fe1 C42 40.7(2)
C45 Fe1 C42 67.5(2)
C53 Fe1 C42 122.2(2)
C55 Fe1 C42 164.6(2)
C52 Fe1 C42 111.5(2)
C51 Fe1 C42 128.8(2)
C44 Fe1 C41 68.88(19)
C54 Fe1 C41 160.0(2)
C43 Fe1 C41 68.33(19)
C45 Fe1 C41 40.51(18)
C53 Fe1 C41 159.7(2)
C55 Fe1 C41 127.3(2)
C52 Fe1 C41 127.2(2)
C51 Fe1 C41 113.0(2)
C42 Fe1 C41 40.13(18)

loop_
_geom_bond_atom_site_label_1
_geom_bond_atom_site_label_2
_geom_bond_distance
C1 C2 1.499(7)
C1 C3 1.518(7)
C1 Nb1 2.201(5)
C1 H1 1
C3 C2 1.493(8)
C3 H3A 0.99
C3 H3B 0.99
C2 H2A 0.99
C2 H2B 0.99
C4 C5 1.362(8)
C4 C7 1.444(8)
C4 Nb1 2.062(5)
C5 C6 1.495(7)
C5 Nb1 2.055(5)
C6 H6A 0.98
C6 H6B 0.98
C6 H6C 0.98
C7 H7A 0.98
C7 H7B 0.98
C7 H7C 0.98
C11 C12 1.489(7)
C11 H11A 0.98
C11 H11B 0.98
C11 H11C 0.98
C12 N1 1.333(6)
C12 C13 1.400(7)
C13 C14 1.373(7)
C13 H13 0.95
C14 N2 1.363(6)
C14 C15 1.491(7)
C15 H15A 0.98
C15 H15B 0.98
C15 H15C 0.98
C21 C22 1.491(6)
C21 H21A 0.98
C21 H21B 0.98
C21 H21C 0.98
C22 N3 1.349(6)
C22 C23 1.383(7)
C23 C24 1.375(6)
C23 H23 0.95
C24 N4 1.350(6)
C24 C25 1.472(7)
C25 H25A 0.98
C25 H25B 0.98
C25 H25C 0.98
C31 C32 1.482(7)
C31 H31A 0.98
C31 H31B 0.98
C31 H31C 0.98
C32 N5 1.334(6)
C32 C33 1.395(6)
C33 C34 1.383(7)
C33 H33 0.95
C34 N6 1.358(5)
C34 C35 1.487(7)
C35 H35A 0.98
C35 H35B 0.98
C35 H35C 0.98
C41 C42 1.442(7)
C41 C45 1.445(7)
C41 Fe1 2.131(4)
C41 Nb1 2.211(5)
C42 C43 1.428(7)
C42 Fe1 2.069(5)
C42 H42 1
C43 C44 1.403(8)
C43 Fe1 2.034(5)
C43 H43 1
C44 C45 1.415(7)
C44 Fe1 2.021(5)
C44 H44 1
C45 Fe1 2.034(5)
C45 H45 1
C51 C55 1.419(8)
C51 C52 1.425(8)
C51 Fe1 2.067(5)
C51 H51 1
C52 C53 1.408(8)
C52 Fe1 2.055(5)
C52 H52 1
C53 C54 1.405(8)
C53 Fe1 2.045(5)
C53 H53 1
C54 C55 1.411(9)
C54 Fe1 2.033(5)
C54 H54 1
C55 Fe1 2.050(5)
C55 H55 1
N1 N2 1.389(5)
N1 Nb1 2.348(4)
N2 B1 1.520(6)
N3 N4 1.382(5)
N3 Nb1 2.323(4)
N4 B1 1.542(6)
N5 N6 1.381(5)
N5 Nb1 2.366(3)
N6 B1 1.531(6)
B1 H1A 1

loop_
_platon_squeeze_void_nr
_platon_squeeze_void_average_x
_platon_squeeze_void_average_y
_platon_squeeze_void_average_z
_platon_squeeze_void_volume
_platon_squeeze_void_count_electrons
_platon_squeeze_void_content
1 0.500 0.000 0.000 190 75 ' '
2 0.500 0.500 0.500 190 75 ' '
